data_9003451
loop_
_publ_author_name
'Perchiazzi, N.'
'Gualtieri, A. F.'
'Merlino, S.'
'Kampf, A. R.'

_publ_section_title
;
 The atomic structure of bakerite and its relationship to datolite
 Sample: Refinement of the conventional X-ray data for sample #92735
;
_journal_name_full 'American Mineralogist'
_journal_page_first 767
_journal_page_last 776
_journal_volume 89
_journal_year 2004
_chemical_formula_sum 'B1.25 Ca H1.25 O5 Si0.75'
_chemical_name_mineral Bakerite
_space_group_IT_number 14
_symmetry_space_group_name_Hall '-P 2ybc'
_symmetry_space_group_name_H-M 'P 1 21/c 1'
_cell_angle_alpha 90
_cell_angle_beta 90.434
_cell_angle_gamma 90
_cell_formula_units_Z 4
_cell_length_a 4.8014
_cell_length_b 7.5780
_cell_length_c 9.5419
_cell_volume 347.172
_database_code_amcsd 0003541
_exptl_crystal_density_diffrn 2.983
_cod_original_formula_sum 'Ca Si.75 B1.25 O5 H1.25'
_cod_database_code 9003451

loop_
_space_group_symop_operation_xyz
x,y,z
x,1/2-y,1/2+z
-x,1/2+y,1/2-z
-x,-y,-z

loop_
_atom_site_label
_atom_site_fract_x
_atom_site_fract_y
_atom_site_fract_z
_atom_site_occupancy
_atom_site_U_iso_or_equiv
_atom_site_type_symbol
_atom_site_attached_hydrogens
Ca 0.99140 0.10838 0.33369 1.00000 0.02600 Ca 0
SiT1 0.47380 0.26347 0.08664 0.75000 0.02500 Si 0
BT1 0.47380 0.26347 0.08664 0.25000 0.02500 B 0
BT2 0.56290 0.41243 0.33705 1.00000 0.02800 B 0
O1 0.26040 0.40810 0.03890 0.75000 0.02000 O 0
O-H1 0.26040 0.40810 0.03890 0.25000 0.02000 O 1
O2 0.66040 0.30460 0.45590 1.00000 0.02700 O 0
O3 0.68500 0.32650 0.21040 1.00000 0.02200 O 0
O4 0.32260 0.09350 0.14540 1.00000 0.02100 O 0
O-H5 0.25820 0.41150 0.33680 1.00000 0.02600 O 1

loop_
_cod_changelog_entry_id
_cod_changelog_entry_author
_cod_changelog_entry_date
_cod_changelog_entry_text
1
;cod-tools version 3.8.0
Id: cif_guess_AMCSD_atom_types 9574 2023-05-10 09:00:05Z saulius
;
2023-05-10T18:48:22+03:00
;Derived atom types and hydrogen counts
from atom names that follow the AMCSD naming convention
(Wat == water, O-H == hydroxyl).
;

loop_
_cod_related_entry_id
_cod_related_entry_database
_cod_related_entry_code
1 AMCSD 0003541
